data_7023662
loop_
_publ_author_name
'Owczarek, Magdalena'
'Jakubas, Ryszard'
'Pietraszko, Adam'
'Medycki, Wojciech'
'Baran, Jan'

_publ_section_title
;
 Investigation of structure-properties relationship in a novel family of
 halogenoantimonates(iii) and halogenobismuthates(iii) with morpholinium
 cation: [NH2(C2H4)2O]MX4. Crystal structure, phase transitions and
 dynamics of molecules.
;
_journal_issue 42
_journal_name_full 'Dalton transactions (Cambridge, England : 2003)'
_journal_page_first 15069
_journal_page_last 15079
_journal_paper_doi 10.1039/c3dt51726h
_journal_volume 42
_journal_year 2013
_chemical_formula_sum 'C4 H10 Bi Br4 N O'
_chemical_formula_weight 616.75
_chemical_name_systematic
;
  ?
;
_space_group_IT_number 14
_symmetry_cell_setting monoclinic
_symmetry_space_group_name_Hall '-P 2ybc'
_symmetry_space_group_name_H-M 'P 1 21/c 1'
_atom_sites_solution_hydrogens geom
_atom_sites_solution_primary direct
_atom_sites_solution_secondary difmap
_audit_creation_method SHELXL-97
_cell_angle_alpha 90.00
_cell_angle_beta 106.35(3)
_cell_angle_gamma 90.00
_cell_formula_units_Z 4
_cell_length_a 12.744(3)
_cell_length_b 14.106(3)
_cell_length_c 7.5546(15)
_cell_measurement_temperature 346(2)
_cell_volume 1303.1(5)
_computing_cell_refinement 'CRYSALIS V171.33.42'
_computing_data_collection 'CRYSALIS V171.33.42'
_computing_data_reduction 'CRYSALIS V171.33.42'
_computing_molecular_graphics 'DIAMOND 3.2'
_computing_structure_refinement 'SHELXL-97 (Sheldrick, 1997)'
_computing_structure_solution 'SHELXS-97 (Sheldrick, 1990)'
_diffrn_ambient_temperature 346(2)
_diffrn_measured_fraction_theta_full 0.994
_diffrn_measured_fraction_theta_max 0.994
_diffrn_measurement_device_type KM4CCD
_diffrn_measurement_method CCD
_diffrn_radiation_monochromator graphite
_diffrn_radiation_source 'fine-focus sealed tube'
_diffrn_radiation_type MoK\a
_diffrn_radiation_wavelength 0.71073
_diffrn_reflns_av_R_equivalents 0.0911
_diffrn_reflns_av_sigmaI/netI 0.1074
_diffrn_reflns_limit_h_max 16
_diffrn_reflns_limit_h_min -15
_diffrn_reflns_limit_k_max 17
_diffrn_reflns_limit_k_min -18
_diffrn_reflns_limit_l_max 7
_diffrn_reflns_limit_l_min -9
_diffrn_reflns_number 12094
_diffrn_reflns_theta_full 27.48
_diffrn_reflns_theta_max 27.48
_diffrn_reflns_theta_min 3.16
_exptl_absorpt_coefficient_mu 25.755
_exptl_absorpt_correction_T_max 1.5210
_exptl_absorpt_correction_T_min 0.6491
_exptl_absorpt_correction_type numerical
_exptl_absorpt_process_details 'CRYSALIS V171.33.42'
_exptl_crystal_colour YELLOW
_exptl_crystal_density_diffrn 3.144
_exptl_crystal_density_method 'not measured'
_exptl_crystal_description UNSHAPED
_exptl_crystal_F_000 1088
_exptl_crystal_size_max 0.31
_exptl_crystal_size_mid 0.27
_exptl_crystal_size_min 0.21
_refine_diff_density_max 1.473
_refine_diff_density_min -0.919
_refine_diff_density_rms 0.205
_refine_ls_extinction_method none
_refine_ls_goodness_of_fit_ref 0.923
_refine_ls_hydrogen_treatment mixed
_refine_ls_matrix_type full
_refine_ls_number_parameters 100
_refine_ls_number_reflns 2972
_refine_ls_number_restraints 10
_refine_ls_restrained_S_all 0.921
_refine_ls_R_factor_all 0.1204
_refine_ls_R_factor_gt 0.0415
_refine_ls_shift/su_max 0.001
_refine_ls_shift/su_mean 0.000
_refine_ls_structure_factor_coef Fsqd
_refine_ls_weighting_details 'calc w=1/[\s^2^(Fo^2^)+(0.0200P)^2^+0.0400P] where P=(Fo^2^+2Fc^2^)/3'
_refine_ls_weighting_scheme calc
_refine_ls_wR_factor_gt 0.0612
_refine_ls_wR_factor_ref 0.0695
_reflns_number_gt 1443
_reflns_number_total 2972
_reflns_threshold_expression >2sigma(I)
_cod_data_source_file c3dt51726h.txt
_cod_data_source_block 346f
_cod_depositor_comments
;
The following automatic conversions were performed:

'_symmetry_cell_setting' value 'MONOCLINIC' changed to 'monoclinic'
according to /home/saulius/struct/CIF-dictionaries/cif_core.dic
dictionary named 'cif_core.dic' version 2.4.2 from
2011-04-26.

'_exptl_absorpt_correction_type' value 'NUMERICAL'
changed to 'numerical' according to
/home/saulius/struct/CIF-dictionaries/cif_core.dic dictionary named
'cif_core.dic' version 2.4.2 from 2011-04-26.

Automatic conversion script
Id: cif_fix_values 1891 2012-01-12 08:04:46Z andrius 
;
_cod_original_cell_volume 1303.1(4)
_cod_original_sg_symbol_H-M P2(1)/c
_cod_database_code 7023662

loop_
_symmetry_equiv_pos_as_xyz
'x, y, z'
'-x, y+1/2, -z+1/2'
'-x, -y, -z'
'x, -y-1/2, z-1/2'

loop_
_atom_site_label
_atom_site_type_symbol
_atom_site_fract_x
_atom_site_fract_y
_atom_site_fract_z
_atom_site_U_iso_or_equiv
_atom_site_adp_type
_atom_site_occupancy
_atom_site_symmetry_multiplicity
_atom_site_calc_flag
_atom_site_refinement_flags
Bi1 Bi 0.246456(12) 0.167461(9) 0.148432(18) 0.03859(4) Uani 1 1 d .
Br1 Br 0.38285(4) 0.03298(3) 0.08266(6) 0.07919(18) Uani 1 1 d .
Br2 Br 0.10971(4) 0.03750(3) 0.21836(6) 0.07296(17) Uani 1 1 d .
Br3 Br 0.11484(3) 0.17101(3) -0.23630(5) 0.05325(13) Uani 1 1 d .
Br4 Br 0.38054(3) 0.16857(3) 0.52577(5) 0.04952(13) Uani 1 1 d .
O1 O 0.2545(3) -0.23897(17) 0.7148(4) 0.0887(12) Uani 1 1 d .
C2 C 0.3548(4) -0.1890(3) 0.7205(6) 0.091(2) Uani 1 1 d D
C3 C 0.3318(3) -0.1061(3) 0.5949(5) 0.0661(15) Uani 1 1 d D
N4 N 0.2516(3) -0.04242(18) 0.6430(4) 0.0552(10) Uani 1 1 d D
C5 C 0.1517(3) -0.0941(3) 0.6459(5) 0.0772(17) Uani 1 1 d D
C6 C 0.1831(4) -0.1804(3) 0.7719(6) 0.0916(18) Uani 1 1 d D
H3A H 0.3061 -0.1270 0.4717 0.050 Uiso 1 1 d D
H3B H 0.3996 -0.0732 0.6078 0.050 Uiso 1 1 d D
H2A H 0.4019 -0.2310 0.6794 0.050 Uiso 1 1 d D
H2B H 0.3905 -0.1688 0.8397 0.050 Uiso 1 1 d D
H4A H 0.2813 -0.0144 0.7526 0.050 Uiso 1 1 d D
H4B H 0.2335 0.0051 0.5569 0.050 Uiso 1 1 d D
H5A H 0.1162 -0.1165 0.5245 0.050 Uiso 1 1 d D
H5B H 0.1040 -0.0545 0.6851 0.050 Uiso 1 1 d D
H6A H 0.2154 -0.1571 0.8969 0.050 Uiso 1 1 d D
H6B H 0.1191 -0.2138 0.7736 0.050 Uiso 1 1 d D

loop_
_atom_site_aniso_label
_atom_site_aniso_U_11
_atom_site_aniso_U_22
_atom_site_aniso_U_33
_atom_site_aniso_U_23
_atom_site_aniso_U_13
_atom_site_aniso_U_12
Bi1 0.03805(7) 0.04688(7) 0.03379(6) -0.00159(8) 0.01492(5) -0.00012(9)
Br1 0.0557(3) 0.0984(3) 0.0753(3) -0.0378(2) 0.0051(2) 0.0257(2)
Br2 0.0548(3) 0.0925(3) 0.0646(3) 0.0195(2) 0.0053(2) -0.0294(2)
Br3 0.0460(2) 0.0645(2) 0.0440(2) 0.0046(2) 0.00416(18) -0.0135(2)
Br4 0.0408(2) 0.0604(2) 0.0436(2) -0.0056(2) 0.00577(17) 0.0060(2)
O1 0.097(2) 0.0546(17) 0.110(2) 0.0081(16) 0.0226(18) 0.0070(17)
C2 0.071(3) 0.097(4) 0.095(3) -0.001(3) 0.010(3) 0.024(3)
C3 0.060(3) 0.095(3) 0.049(2) -0.001(2) 0.0246(19) 0.002(2)
N4 0.0644(19) 0.0468(16) 0.0588(18) 0.0087(16) 0.0244(15) -0.0005(19)
C5 0.067(3) 0.066(3) 0.109(3) 0.018(2) 0.044(2) 0.005(2)
C6 0.069(3) 0.089(3) 0.121(3) 0.033(3) 0.034(3) -0.022(2)

loop_
_atom_type_symbol
_atom_type_description
_atom_type_scat_dispersion_real
_atom_type_scat_dispersion_imag
_atom_type_scat_source
C C 0.0033 0.0016 'International Tables Vol C Tables 4.2.6.8 and 6.1.1.4'
H H 0.0000 0.0000 'International Tables Vol C Tables 4.2.6.8 and 6.1.1.4'
N N 0.0061 0.0033 'International Tables Vol C Tables 4.2.6.8 and 6.1.1.4'
O O 0.0106 0.0060 'International Tables Vol C Tables 4.2.6.8 and 6.1.1.4'
Br Br -0.2901 2.4595 'International Tables Vol C Tables 4.2.6.8 and 6.1.1.4'
Bi Bi -4.1077 10.2566 'International Tables Vol C Tables 4.2.6.8 and 6.1.1.4'

loop_
_geom_angle_atom_site_label_1
_geom_angle_atom_site_label_2
_geom_angle_atom_site_label_3
_geom_angle
_geom_angle_site_symmetry_1
_geom_angle_site_symmetry_3
Br2 Bi1 Br1 92.49(2) . .
Br2 Bi1 Br4 92.64(2) . .
Br1 Bi1 Br4 87.30(2) . .
Br2 Bi1 Br3 89.13(2) . .
Br1 Bi1 Br3 92.74(2) . .
Br4 Bi1 Br3 178.229(13) . .
Br2 Bi1 Br3 90.81(2) . 4_566
Br1 Bi1 Br3 172.908(12) . 4_566
Br4 Bi1 Br3 86.278(18) . 4_566
Br3 Bi1 Br3 93.584(18) . 4_566
Br2 Bi1 Br4 172.403(12) . 4_565
Br1 Bi1 Br4 91.77(2) . 4_565
Br4 Bi1 Br4 93.841(18) . 4_565
Br3 Bi1 Br4 84.388(19) . 4_565
Br3 Bi1 Br4 85.67(2) 4_566 4_565
Bi1 Br3 Bi1 95.033(19) . 4_565
Bi1 Br4 Bi1 94.298(18) . 4_566
C6 O1 C2 110.6(3) . .
O1 C2 C3 110.5(3) . .
O1 C2 H2A 108.6 . .
C3 C2 H2A 108.1 . .
O1 C2 H2B 111.3 . .
C3 C2 H2B 109.4 . .
H2A C2 H2B 108.9 . .
C2 C3 N4 110.3(4) . .
C2 C3 H3A 109.6 . .
N4 C3 H3A 111.1 . .
C2 C3 H3B 107.8 . .
N4 C3 H3B 110.2 . .
H3A C3 H3B 107.7 . .
C5 N4 C3 111.3(3) . .
C5 N4 H4A 110.2 . .
C3 N4 H4A 110.6 . .
C5 N4 H4B 109.1 . .
C3 N4 H4B 108.7 . .
H4A N4 H4B 106.7 . .
N4 C5 C6 109.1(3) . .
N4 C5 H5A 109.1 . .
C6 C5 H5A 107.8 . .
N4 C5 H5B 110.6 . .
C6 C5 H5B 111.1 . .
H5A C5 H5B 109.2 . .
O1 C6 C5 111.2(4) . .
O1 C6 H6A 111.6 . .
C5 C6 H6A 107.4 . .
O1 C6 H6B 110.7 . .
C5 C6 H6B 109.2 . .
H6A C6 H6B 106.5 . .

loop_
_geom_bond_atom_site_label_1
_geom_bond_atom_site_label_2
_geom_bond_distance
_geom_bond_site_symmetry_2
Bi1 Br2 2.6823(6) .
Bi1 Br1 2.7117(6) .
Bi1 Br4 2.8816(10) .
Bi1 Br3 2.9187(10) .
Bi1 Br3 3.0961(6) 4_566
Bi1 Br4 3.1653(6) 4_565
Br3 Bi1 3.0961(6) 4_565
Br4 Bi1 3.1653(6) 4_566
O1 C6 1.384(6) .
O1 C2 1.449(6) .
C2 C3 1.483(6) .
C2 H2A 0.9552 .
C2 H2B 0.9325 .
C3 N4 1.481(5) .
C3 H3A 0.9428 .
C3 H3B 0.9604 .
N4 C5 1.473(5) .
N4 H4A 0.8995 .
N4 H4B 0.9172 .
C5 C6 1.528(6) .
C5 H5A 0.9544 .
C5 H5B 0.9331 .
C6 H6A 0.9750 .
C6 H6B 0.9454 .

loop_
_geom_hbond_atom_site_label_D
_geom_hbond_atom_site_label_H
_geom_hbond_atom_site_label_A
_geom_hbond_distance_DH
_geom_hbond_distance_HA
_geom_hbond_distance_DA
_geom_hbond_angle_DHA
_geom_hbond_site_symmetry_A
N4 H4A Br1 0.90 2.55 3.440(3) 168.6 1_556
N4 H4B Br2 0.92 2.64 3.401(3) 140.9 .
N4 H4B Br4 0.92 3.02 3.628(3) 125.2 .
C6 H6A O1 0.98 2.74 3.406(5) 126.3 4_556
C3 H3A O1 0.94 2.66 3.521(5) 152.9 4

loop_
_geom_torsion_atom_site_label_1
_geom_torsion_atom_site_label_2
_geom_torsion_atom_site_label_3
_geom_torsion_atom_site_label_4
_geom_torsion
_geom_torsion_site_symmetry_1
_geom_torsion_site_symmetry_4
Br2 Bi1 Br3 Bi1 175.638(14) . 4_565
Br1 Bi1 Br3 Bi1 -91.91(2) . 4_565
Br4 Bi1 Br3 Bi1 -0.6(4) . 4_565
Br3 Bi1 Br3 Bi1 84.88(2) 4_566 4_565
Br4 Bi1 Br3 Bi1 -0.402(12) 4_565 4_565
Br2 Bi1 Br4 Bi1 -90.23(2) . 4_566
Br1 Bi1 Br4 Bi1 177.393(14) . 4_566
Br3 Bi1 Br4 Bi1 86.0(4) . 4_566
Br3 Bi1 Br4 Bi1 0.405(12) 4_566 4_566
Br4 Bi1 Br4 Bi1 85.80(2) 4_565 4_566
C6 O1 C2 C3 -61.1(5) . .
O1 C2 C3 N4 56.5(4) . .
C2 C3 N4 C5 -54.3(4) . .
C3 N4 C5 C6 53.2(4) . .
C2 O1 C6 C5 61.1(4) . .
N4 C5 C6 O1 -57.4(4) . .
